data_4033756
loop_
_publ_author_name
'Didukh, Natalia O.'
'Yakubovskyi, Viktor P.'
'Zatsikha, Yuriy V.'
'Rohde, Gregory T.'
'Nemykin, Victor N.'
'Kovtun, Yuriy P.'

_publ_section_title
;
 Flexible BODIPY Platform That Offers an Unexpected Regioselective
 Heterocyclization Reaction toward Preparation of 2-Pyridone[ a]-Fused
 BODIPYs.
;
_journal_issue 4
_journal_name_full 'The Journal of organic chemistry'
_journal_page_first 2133
_journal_page_last 2147
_journal_paper_doi 10.1021/acs.joc.8b03119
_journal_volume 84
_journal_year 2019
_chemical_formula_moiety 'C25 H31 B F2 N4 O3, C7 H8'
_chemical_formula_sum 'C32 H39 B F2 N4 O3'
_chemical_formula_weight 576.48
_space_group_crystal_system monoclinic
_space_group_IT_number 14
_space_group_name_Hall '-P 2ybc'
_space_group_name_H-M_alt 'P 1 21/c 1'
_atom_sites_solution_hydrogens geom
_audit_creation_method SHELXL-2014/7
_cell_angle_alpha 90
_cell_angle_beta 95.270(7)
_cell_angle_gamma 90
_cell_formula_units_Z 4
_cell_length_a 15.1030(5)
_cell_length_b 12.2789(3)
_cell_length_c 16.4063(12)
_cell_measurement_reflns_used 8647
_cell_measurement_temperature 123(2)
_cell_measurement_theta_max 66.5
_cell_measurement_theta_min 2.9
_cell_volume 3029.7(3)
_computing_cell_refinement
;
CrystalClear-SM Expert 2.0 r12 (Rigaku, 2011)
;
_computing_data_collection
;
CrystalClear-SM Expert 2.0 r12 (Rigaku, 2011)
;
_computing_data_reduction
;
CrystalClear-SM Expert 2.0 r12 (Rigaku, 2011)
;
_computing_structure_refinement 'SHELXL-2014/7 (Sheldrick, 2014)'
_diffrn_ambient_temperature 123(2)
_diffrn_detector_area_resol_mean 10.0000
_diffrn_measured_fraction_theta_full 0.989
_diffrn_measured_fraction_theta_max 0.989
_diffrn_measurement_device
;
Crystal Goniometer
;
_diffrn_measurement_device_type
;
Rigaku RAXIS conversion
;
_diffrn_measurement_method 'profile data from \w-scans'
_diffrn_radiation_monochromator 'Graphite Monochromator'
_diffrn_radiation_type CuK\a
_diffrn_radiation_wavelength 1.54187
_diffrn_reflns_av_R_equivalents 0.1112
_diffrn_reflns_av_unetI/netI 0.1659
_diffrn_reflns_Laue_measured_fraction_full 0.989
_diffrn_reflns_Laue_measured_fraction_max 0.989
_diffrn_reflns_limit_h_max 16
_diffrn_reflns_limit_h_min -15
_diffrn_reflns_limit_k_max 13
_diffrn_reflns_limit_k_min -7
_diffrn_reflns_limit_l_max 18
_diffrn_reflns_limit_l_min -18
_diffrn_reflns_number 17365
_diffrn_reflns_point_group_measured_fraction_full 0.989
_diffrn_reflns_point_group_measured_fraction_max 0.989
_diffrn_reflns_theta_full 58.936
_diffrn_reflns_theta_max 58.936
_diffrn_reflns_theta_min 2.938
_diffrn_source 'Sealed Tube'
_exptl_absorpt_coefficient_mu 0.732
_exptl_absorpt_correction_T_max 1.000
_exptl_absorpt_correction_T_min 0.476
_exptl_absorpt_correction_type multi-scan
_exptl_absorpt_process_details
;
FS_PROCESS, CrystalClear-SM Expert 2.0 r12 (Rigaku, 2011)
;
_exptl_crystal_colour Red
_exptl_crystal_density_diffrn 1.264
_exptl_crystal_description Platelet
_exptl_crystal_F_000 1224
_exptl_crystal_size_max 0.15
_exptl_crystal_size_mid 0.15
_exptl_crystal_size_min 0.10
_refine_diff_density_max 0.244
_refine_diff_density_min -0.263
_refine_diff_density_rms 0.060
_refine_ls_extinction_method none
_refine_ls_goodness_of_fit_ref 0.918
_refine_ls_hydrogen_treatment constr
_refine_ls_matrix_type full
_refine_ls_number_parameters 386
_refine_ls_number_reflns 4307
_refine_ls_number_restraints 0
_refine_ls_restrained_S_all 0.918
_refine_ls_R_factor_all 0.2199
_refine_ls_R_factor_gt 0.0948
_refine_ls_shift/su_max 0.000
_refine_ls_shift/su_mean 0.000
_refine_ls_structure_factor_coef Fsqd
_refine_ls_weighting_details 'w=1/[\s^2^(Fo^2^)+(0.1350P)^2^] where P=(Fo^2^+2Fc^2^)/3'
_refine_ls_weighting_scheme calc
_refine_ls_wR_factor_gt 0.2034
_refine_ls_wR_factor_ref 0.2937
_reflns_Friedel_coverage 0.000
_reflns_number_gt 1392
_reflns_number_total 4307
_reflns_threshold_expression 'I > 2\s(I)'
_cod_data_source_file jo8b03119_si_002.cif
_cod_data_source_block 08132016-1
_cod_depositor_comments
;
The following automatic conversions were performed:

data item '_exptl_absorpt_correction_type' value 'Multi-scan' was
changed to 'multi-scan' in accordance with the
/home/data/users/saulius/crontab/automatic-downloads/current/ACS/lib/dictionaries/cif_core.dic
dictionary named 'cif_core.dic' version 2.4.2 last updated on
2011-04-26.

Automatic conversion script
Id: cif_fix_values 6909 2019-04-08 15:41:33Z antanas 
;
_cod_original_sg_symbol_H-M 'P 21/c'
_cod_database_code 4033756
_shelx_shelxl_version_number 2014/7
_shelx_space_group_comment
;
The symmetry employed for this shelxl refinement is uniquely defined
by the following loop, which should always be used as a source of
symmetry information in preference to the above space-group names.
They are only intended as comments.
;

loop_
_space_group_symop_operation_xyz
'x, y, z'
'-x, y+1/2, -z+1/2'
'-x, -y, -z'
'x, -y-1/2, z-1/2'

loop_
_atom_site_label
_atom_site_type_symbol
_atom_site_fract_x
_atom_site_fract_y
_atom_site_fract_z
_atom_site_U_iso_or_equiv
_atom_site_adp_type
_atom_site_occupancy
_atom_site_site_symmetry_order
_atom_site_calc_flag
_atom_site_refinement_flags_posn
_atom_site_refinement_flags_adp
F1 F 0.0624(2) 0.7504(3) -0.0116(2) 0.0873(12) Uani 1 1 d . .
F2 F 0.1513(2) 0.7640(3) 0.1069(2) 0.0892(12) Uani 1 1 d . .
O1 O -0.2027(3) 0.7116(4) 0.2471(3) 0.0974(16) Uani 1 1 d . .
O2 O 0.3845(3) 0.5517(4) -0.1059(3) 0.0977(16) Uani 1 1 d . .
O3 O 0.3763(3) 0.3814(4) -0.0562(3) 0.0932(15) Uani 1 1 d . .
N1 N 0.0258(4) 0.6404(5) 0.1028(3) 0.0743(16) Uani 1 1 d . .
N2 N 0.1566(4) 0.5988(5) 0.0281(3) 0.0726(16) Uani 1 1 d . .
N3 N -0.2048(4) 0.5272(6) 0.2454(3) 0.0864(18) Uani 1 1 d . .
N4 N -0.0933(4) 0.9861(5) 0.1751(3) 0.0824(17) Uani 1 1 d . .
C1 C -0.0368(5) 0.6952(6) 0.1403(4) 0.077(2) Uani 1 1 d . .
C2 C -0.0926(5) 0.6157(6) 0.1776(4) 0.073(2) Uani 1 1 d . .
C3 C -0.0617(5) 0.5124(7) 0.1597(4) 0.0728(19) Uani 1 1 d . .
C4 C 0.0152(5) 0.5278(6) 0.1141(4) 0.073(2) Uani 1 1 d . .
C5 C 0.0710(5) 0.4546(6) 0.0838(4) 0.075(2) Uani 1 1 d . .
H5 H 0.0597 0.3792 0.0906 0.091 Uiso 1 1 calc R U
C6 C 0.1457(5) 0.4862(6) 0.0421(4) 0.074(2) Uani 1 1 d . .
C7 C 0.2110(5) 0.4260(6) 0.0095(4) 0.0718(19) Uani 1 1 d . .
C8 C 0.2649(5) 0.5030(6) -0.0253(4) 0.076(2) Uani 1 1 d . .
C9 C 0.2315(5) 0.6081(6) -0.0140(4) 0.0717(19) Uani 1 1 d . .
C10 C 0.2653(4) 0.7172(5) -0.0380(4) 0.084(2) Uani 1 1 d . .
H10A H 0.2987 0.7091 -0.0861 0.126 Uiso 1 1 calc R U
H10B H 0.3043 0.7474 0.0075 0.126 Uiso 1 1 calc R U
H10C H 0.2149 0.7665 -0.0510 0.126 Uiso 1 1 calc R U
C11 C 0.2180(4) 0.3052(5) 0.0120(4) 0.084(2) Uani 1 1 d . .
H11A H 0.2253 0.2776 -0.0431 0.127 Uiso 1 1 calc R U
H11B H 0.1638 0.2745 0.0313 0.127 Uiso 1 1 calc R U
H11C H 0.2695 0.2840 0.0493 0.127 Uiso 1 1 calc R U
C12 C 0.3468(5) 0.4860(7) -0.0674(4) 0.077(2) Uani 1 1 d . .
C13 C 0.4577(5) 0.3561(6) -0.0934(4) 0.104(3) Uani 1 1 d . .
H13A H 0.5057 0.4072 -0.0737 0.125 Uiso 1 1 calc R U
H13B H 0.4480 0.3617 -0.1537 0.125 Uiso 1 1 calc R U
C14 C 0.4816(5) 0.2439(6) -0.0687(5) 0.123(3) Uani 1 1 d . .
H14A H 0.5365 0.2229 -0.0921 0.185 Uiso 1 1 calc R U
H14B H 0.4335 0.1944 -0.0887 0.185 Uiso 1 1 calc R U
H14C H 0.4906 0.2396 -0.0089 0.185 Uiso 1 1 calc R U
C15 C -0.1000(5) 0.4152(6) 0.1855(4) 0.079(2) Uani 1 1 d . .
H15 H -0.0765 0.3457 0.1740 0.095 Uiso 1 1 calc R U
C16 C -0.1717(6) 0.4268(7) 0.2273(4) 0.083(2) Uani 1 1 d . .
H16 H -0.2006 0.3635 0.2449 0.100 Uiso 1 1 calc R U
C17 C -0.1693(5) 0.6273(8) 0.2234(4) 0.080(2) Uani 1 1 d . .
C18 C -0.2817(5) 0.5282(5) 0.2953(4) 0.086(2) Uani 1 1 d . .
H18A H -0.3203 0.4646 0.2808 0.104 Uiso 1 1 calc R U
H18B H -0.3172 0.5951 0.2834 0.104 Uiso 1 1 calc R U
C19 C -0.2495(4) 0.5243(5) 0.3867(4) 0.083(2) Uani 1 1 d . .
H19A H -0.2140 0.4574 0.3983 0.099 Uiso 1 1 calc R U
H19B H -0.2106 0.5878 0.4008 0.099 Uiso 1 1 calc R U
C20 C -0.3266(5) 0.5255(5) 0.4390(4) 0.090(2) Uani 1 1 d . .
H20A H -0.3659 0.4626 0.4245 0.108 Uiso 1 1 calc R U
H20B H -0.3616 0.5929 0.4280 0.108 Uiso 1 1 calc R U
C21 C -0.2941(5) 0.5201(5) 0.5310(4) 0.100(2) Uani 1 1 d . .
H21A H -0.3455 0.5158 0.5633 0.150 Uiso 1 1 calc R U
H21B H -0.2595 0.5855 0.5466 0.150 Uiso 1 1 calc R U
H21C H -0.2568 0.4554 0.5416 0.150 Uiso 1 1 calc R U
C22 C -0.0385(4) 0.8085(6) 0.1384(3) 0.078(2) Uani 1 1 d . .
H22 H 0.0036 0.8434 0.1075 0.093 Uiso 1 1 calc R U
C23 C -0.0953(5) 0.8751(6) 0.1769(4) 0.080(2) Uani 1 1 d . .
H23 H -0.1388 0.8413 0.2067 0.096 Uiso 1 1 calc R U
C24 C -0.1584(5) 1.0510(6) 0.2157(4) 0.098(2) Uani 1 1 d . .
H24A H -0.1273 1.1069 0.2499 0.147 Uiso 1 1 calc R U
H24B H -0.1914 1.0033 0.2500 0.147 Uiso 1 1 calc R U
H24C H -0.1999 1.0859 0.1743 0.147 Uiso 1 1 calc R U
C25 C -0.0313(5) 1.0459(5) 0.1281(4) 0.100(2) Uani 1 1 d . .
H25A H -0.0343 1.1238 0.1407 0.151 Uiso 1 1 calc R U
H25B H -0.0474 1.0347 0.0695 0.151 Uiso 1 1 calc R U
H25C H 0.0293 1.0194 0.1426 0.151 Uiso 1 1 calc R U
B1 B 0.1019(6) 0.6922(7) 0.0568(5) 0.074(2) Uani 1 1 d . .
C26 C 0.3944(5) 0.3842(6) 0.1945(4) 0.113(3) Uani 1 1 d . .
H26A H 0.4276 0.3368 0.2345 0.169 Uiso 1 1 calc R U
H26B H 0.4212 0.3810 0.1424 0.169 Uiso 1 1 calc R U
H26C H 0.3325 0.3598 0.1863 0.169 Uiso 1 1 calc R U
C27 C 0.3975(6) 0.5004(7) 0.2260(5) 0.086(2) Uani 1 1 d . .
C28 C 0.3430(6) 0.5774(8) 0.1843(5) 0.092(2) Uani 1 1 d . .
H28 H 0.3050 0.5567 0.1376 0.110 Uiso 1 1 calc R U
C29 C 0.3445(5) 0.6839(8) 0.2113(5) 0.094(2) Uani 1 1 d . .
H29 H 0.3074 0.7356 0.1817 0.113 Uiso 1 1 calc R U
C30 C 0.3974(6) 0.7186(7) 0.2789(6) 0.101(3) Uani 1 1 d . .
H30 H 0.3964 0.7920 0.2972 0.121 Uiso 1 1 calc R U
C31 C 0.4519(6) 0.6417(9) 0.3190(5) 0.105(3) Uani 1 1 d . .
H31 H 0.4909 0.6630 0.3650 0.125 Uiso 1 1 calc R U
C32 C 0.4511(5) 0.5341(8) 0.2937(5) 0.098(3) Uani 1 1 d . .
H32 H 0.4882 0.4826 0.3235 0.118 Uiso 1 1 calc R U

loop_
_atom_site_aniso_label
_atom_site_aniso_U_11
_atom_site_aniso_U_22
_atom_site_aniso_U_33
_atom_site_aniso_U_23
_atom_site_aniso_U_13
_atom_site_aniso_U_12
F1 0.115(3) 0.065(3) 0.083(2) 0.011(2) 0.018(2) 0.006(2)
F2 0.106(3) 0.073(3) 0.089(3) -0.017(2) 0.013(2) -0.007(2)
O1 0.120(4) 0.069(4) 0.110(4) 0.003(3) 0.045(3) 0.012(3)
O2 0.119(4) 0.073(4) 0.106(4) 0.021(3) 0.040(3) 0.002(3)
O3 0.124(4) 0.064(4) 0.096(3) 0.009(3) 0.033(3) 0.007(3)
N1 0.094(4) 0.063(5) 0.066(4) -0.008(3) 0.011(3) 0.017(4)
N2 0.099(4) 0.054(4) 0.066(4) -0.003(3) 0.015(3) 0.004(4)
N3 0.111(5) 0.070(5) 0.079(4) 0.002(4) 0.013(4) -0.003(4)
N4 0.111(5) 0.070(5) 0.068(4) -0.006(4) 0.014(3) -0.002(4)
C1 0.117(6) 0.041(5) 0.071(5) 0.002(4) -0.001(4) -0.002(5)
C2 0.104(6) 0.054(5) 0.059(4) 0.000(4) 0.006(4) 0.010(5)
C3 0.087(5) 0.069(6) 0.063(5) -0.004(4) 0.007(4) 0.006(5)
C4 0.114(6) 0.037(5) 0.066(5) -0.006(4) -0.004(4) 0.008(5)
C5 0.107(6) 0.054(5) 0.063(5) -0.002(4) 0.000(4) -0.002(5)
C6 0.102(6) 0.050(5) 0.069(5) -0.007(4) 0.002(5) 0.001(5)
C7 0.100(6) 0.059(5) 0.057(4) -0.003(4) 0.010(4) -0.002(5)
C8 0.091(5) 0.068(6) 0.070(5) 0.007(4) 0.018(4) -0.005(5)
C9 0.103(6) 0.051(5) 0.061(4) -0.004(4) 0.005(4) 0.002(5)
C10 0.098(5) 0.060(5) 0.097(5) -0.004(4) 0.023(4) -0.005(4)
C11 0.113(6) 0.052(5) 0.089(5) -0.004(4) 0.014(4) 0.008(4)
C12 0.107(6) 0.062(6) 0.063(5) 0.007(4) 0.014(4) -0.016(5)
C13 0.114(6) 0.090(7) 0.117(6) 0.011(5) 0.059(5) 0.032(5)
C14 0.126(7) 0.108(7) 0.142(7) 0.022(6) 0.052(6) 0.042(5)
C15 0.100(6) 0.062(6) 0.075(5) 0.016(4) 0.008(5) -0.007(5)
C16 0.105(6) 0.068(6) 0.075(5) 0.006(4) 0.001(5) -0.010(5)
C17 0.095(6) 0.075(7) 0.071(5) 0.002(5) 0.012(4) 0.013(5)
C18 0.093(5) 0.082(6) 0.085(6) 0.003(4) 0.012(5) -0.004(4)
C19 0.100(5) 0.064(5) 0.083(5) -0.004(4) 0.007(5) 0.007(4)
C20 0.106(6) 0.083(6) 0.081(5) 0.007(4) 0.013(5) 0.005(4)
C21 0.127(6) 0.079(6) 0.094(6) 0.004(4) 0.014(5) 0.004(5)
C22 0.103(5) 0.068(6) 0.064(4) -0.015(4) 0.022(4) 0.005(5)
C23 0.108(6) 0.057(6) 0.074(5) -0.001(4) 0.003(4) -0.016(5)
C24 0.132(6) 0.088(6) 0.074(5) -0.021(4) 0.009(5) 0.026(5)
C25 0.141(7) 0.072(6) 0.090(6) 0.004(4) 0.025(5) -0.002(5)
B1 0.105(7) 0.056(6) 0.064(6) 0.005(5) 0.017(6) 0.013(6)
C26 0.136(7) 0.075(7) 0.127(7) -0.016(5) 0.004(5) -0.002(5)
C27 0.092(6) 0.075(7) 0.093(6) 0.012(6) 0.014(5) 0.004(5)
C28 0.107(6) 0.080(6) 0.090(6) -0.025(6) 0.014(5) -0.016(6)
C29 0.089(6) 0.116(9) 0.077(6) 0.006(5) 0.011(5) 0.005(6)
C30 0.119(7) 0.092(7) 0.094(6) -0.007(6) 0.020(6) 0.012(6)
C31 0.128(7) 0.102(8) 0.084(6) -0.011(6) 0.013(5) -0.020(7)
C32 0.114(6) 0.098(8) 0.080(6) 0.005(5) -0.009(5) -0.006(6)

loop_
_atom_type_symbol
_atom_type_description
_atom_type_scat_dispersion_real
_atom_type_scat_dispersion_imag
_atom_type_scat_source
C C 0.0181 0.0091 'International Tables Vol C Tables 4.2.6.8 and 6.1.1.4'
H H 0.0000 0.0000 'International Tables Vol C Tables 4.2.6.8 and 6.1.1.4'
B B 0.0090 0.0039 'International Tables Vol C Tables 4.2.6.8 and 6.1.1.4'
N N 0.0311 0.0180 'International Tables Vol C Tables 4.2.6.8 and 6.1.1.4'
O O 0.0492 0.0322 'International Tables Vol C Tables 4.2.6.8 and 6.1.1.4'
F F 0.0727 0.0534 'International Tables Vol C Tables 4.2.6.8 and 6.1.1.4'

loop_
_geom_angle_atom_site_label_1
_geom_angle_atom_site_label_2
_geom_angle_atom_site_label_3
_geom_angle
C12 O3 C13 115.0(5)
C1 N1 C4 109.7(6)
C1 N1 B1 126.2(7)
C4 N1 B1 124.0(6)
C9 N2 C6 106.0(6)
C9 N2 B1 126.0(6)
C6 N2 B1 128.0(7)
C16 N3 C17 125.2(7)
C16 N3 C18 116.5(7)
C17 N3 C18 118.3(6)
C23 N4 C25 122.0(6)
C23 N4 C24 120.9(6)
C25 N4 C24 117.0(6)
N1 C1 C22 119.9(7)
N1 C1 C2 108.2(6)
C22 C1 C2 131.8(8)
C3 C2 C17 120.0(7)
C3 C2 C1 107.6(7)
C17 C2 C1 132.4(7)
C2 C3 C15 123.7(7)
C2 C3 C4 106.8(7)
C15 C3 C4 129.5(7)
C5 C4 N1 121.4(7)
C5 C4 C3 131.0(7)
N1 C4 C3 107.6(7)
C4 C5 C6 122.7(7)
C4 C5 H5 118.6
C6 C5 H5 118.6
C7 C6 N2 111.3(7)
C7 C6 C5 131.7(7)
N2 C6 C5 117.0(7)
C6 C7 C8 105.0(7)
C6 C7 C11 125.1(7)
C8 C7 C11 129.9(7)
C7 C8 C9 109.7(7)
C7 C8 C12 129.3(8)
C9 C8 C12 121.0(7)
N2 C9 C8 108.1(6)
N2 C9 C10 121.2(7)
C8 C9 C10 130.7(7)
C9 C10 H10A 109.5
C9 C10 H10B 109.5
H10A C10 H10B 109.5
C9 C10 H10C 109.5
H10A C10 H10C 109.5
H10B C10 H10C 109.5
C7 C11 H11A 109.5
C7 C11 H11B 109.5
H11A C11 H11B 109.5
C7 C11 H11C 109.5
H11A C11 H11C 109.5
H11B C11 H11C 109.5
O2 C12 O3 122.5(7)
O2 C12 C8 127.3(8)
O3 C12 C8 110.2(7)
O3 C13 C14 106.2(6)
O3 C13 H13A 110.5
C14 C13 H13A 110.5
O3 C13 H13B 110.5
C14 C13 H13B 110.5
H13A C13 H13B 108.7
C13 C14 H14A 109.5
C13 C14 H14B 109.5
H14A C14 H14B 109.5
C13 C14 H14C 109.5
H14A C14 H14C 109.5
H14B C14 H14C 109.5
C16 C15 C3 115.9(7)
C16 C15 H15 122.1
C3 C15 H15 122.1
C15 C16 N3 122.2(7)
C15 C16 H16 118.9
N3 C16 H16 118.9
O1 C17 N3 118.6(7)
O1 C17 C2 128.2(8)
N3 C17 C2 113.1(7)
N3 C18 C19 110.2(5)
N3 C18 H18A 109.6
C19 C18 H18A 109.6
N3 C18 H18B 109.6
C19 C18 H18B 109.6
H18A C18 H18B 108.1
C20 C19 C18 111.4(6)
C20 C19 H19A 109.4
C18 C19 H19A 109.4
C20 C19 H19B 109.4
C18 C19 H19B 109.4
H19A C19 H19B 108.0
C19 C20 C21 111.3(6)
C19 C20 H20A 109.4
C21 C20 H20A 109.4
C19 C20 H20B 109.4
C21 C20 H20B 109.4
H20A C20 H20B 108.0
C20 C21 H21A 109.5
C20 C21 H21B 109.5
H21A C21 H21B 109.5
C20 C21 H21C 109.5
H21A C21 H21C 109.5
H21B C21 H21C 109.5
C23 C22 C1 126.4(7)
C23 C22 H22 116.8
C1 C22 H22 116.8
N4 C23 C22 124.5(7)
N4 C23 H23 117.8
C22 C23 H23 117.8
N4 C24 H24A 109.5
N4 C24 H24B 109.5
H24A C24 H24B 109.5
N4 C24 H24C 109.5
H24A C24 H24C 109.5
H24B C24 H24C 109.5
N4 C25 H25A 109.5
N4 C25 H25B 109.5
H25A C25 H25B 109.5
N4 C25 H25C 109.5
H25A C25 H25C 109.5
H25B C25 H25C 109.5
F2 B1 F1 108.4(6)
F2 B1 N2 112.9(7)
F1 B1 N2 109.8(6)
F2 B1 N1 110.7(6)
F1 B1 N1 108.2(6)
N2 B1 N1 106.7(6)
C27 C26 H26A 109.5
C27 C26 H26B 109.5
H26A C26 H26B 109.5
C27 C26 H26C 109.5
H26A C26 H26C 109.5
H26B C26 H26C 109.5
C32 C27 C28 118.0(8)
C32 C27 C26 123.7(9)
C28 C27 C26 118.3(9)
C29 C28 C27 119.7(8)
C29 C28 H28 120.2
C27 C28 H28 120.2
C30 C29 C28 122.9(8)
C30 C29 H29 118.5
C28 C29 H29 118.5
C29 C30 C31 116.8(8)
C29 C30 H30 121.6
C31 C30 H30 121.6
C30 C31 C32 121.4(8)
C30 C31 H31 119.3
C32 C31 H31 119.3
C27 C32 C31 121.1(8)
C27 C32 H32 119.4
C31 C32 H32 119.4

loop_
_geom_bond_atom_site_label_1
_geom_bond_atom_site_label_2
_geom_bond_distance
F1 B1 1.415(8)
F2 B1 1.378(9)
O1 C17 1.230(7)
O2 C12 1.200(7)
O3 C12 1.366(7)
O3 C13 1.455(7)
N1 C1 1.353(7)
N1 C4 1.406(7)
N1 B1 1.567(9)
N2 C9 1.382(8)
N2 C6 1.413(7)
N2 B1 1.514(9)
N3 C16 1.373(8)
N3 C17 1.401(8)
N3 C18 1.481(7)
N4 C23 1.364(7)
N4 C25 1.463(7)
N4 C24 1.472(7)
C1 C22 1.392(9)
C1 C2 1.460(8)
C2 C3 1.392(8)
C2 C17 1.445(9)
C3 C15 1.408(8)
C3 C4 1.451(9)
C4 C5 1.357(8)
C5 C6 1.426(9)
C5 H5 0.9500
C6 C7 1.380(8)
C7 C8 1.403(8)
C7 C11 1.486(8)
C8 C9 1.404(8)
C8 C12 1.486(9)
C9 C10 1.500(8)
C10 H10A 0.9800
C10 H10B 0.9800
C10 H10C 0.9800
C11 H11A 0.9800
C11 H11B 0.9800
C11 H11C 0.9800
C13 C14 1.471(8)
C13 H13A 0.9900
C13 H13B 0.9900
C14 H14A 0.9800
C14 H14B 0.9800
C14 H14C 0.9800
C15 C16 1.342(8)
C15 H15 0.9500
C16 H16 0.9500
C18 C19 1.535(7)
C18 H18A 0.9900
C18 H18B 0.9900
C19 C20 1.509(8)
C19 H19A 0.9900
C19 H19B 0.9900
C20 C21 1.545(8)
C20 H20A 0.9900
C20 H20B 0.9900
C21 H21A 0.9800
C21 H21B 0.9800
C21 H21C 0.9800
C22 C23 1.380(8)
C22 H22 0.9500
C23 H23 0.9500
C24 H24A 0.9800
C24 H24B 0.9800
C24 H24C 0.9800
C25 H25A 0.9800
C25 H25B 0.9800
C25 H25C 0.9800
C26 C27 1.516(9)
C26 H26A 0.9800
C26 H26B 0.9800
C26 H26C 0.9800
C27 C32 1.377(9)
C27 C28 1.390(9)
C28 C29 1.381(9)
C28 H28 0.9500
C29 C30 1.374(9)
C29 H29 0.9500
C30 C31 1.380(9)
C30 H30 0.9500
C31 C32 1.385(9)
C31 H31 0.9500
C32 H32 0.9500

loop_
_geom_torsion_atom_site_label_1
_geom_torsion_atom_site_label_2
_geom_torsion_atom_site_label_3
_geom_torsion_atom_site_label_4
_geom_torsion
C4 N1 C1 C22 179.0(5)
B1 N1 C1 C22 1.6(9)
C4 N1 C1 C2 -0.8(7)
B1 N1 C1 C2 -178.2(6)
N1 C1 C2 C3 -0.9(7)
C22 C1 C2 C3 179.3(6)
N1 C1 C2 C17 -178.7(6)
C22 C1 C2 C17 1.5(12)
C17 C2 C3 C15 -1.6(9)
C1 C2 C3 C15 -179.7(6)
C17 C2 C3 C4 -179.7(5)
C1 C2 C3 C4 2.1(7)
C1 N1 C4 C5 -178.7(6)
B1 N1 C4 C5 -1.2(9)
C1 N1 C4 C3 2.1(7)
B1 N1 C4 C3 179.6(6)
C2 C3 C4 C5 178.2(6)
C15 C3 C4 C5 0.2(11)
C2 C3 C4 N1 -2.6(7)
C15 C3 C4 N1 179.3(6)
N1 C4 C5 C6 3.0(9)
C3 C4 C5 C6 -178.0(6)
C9 N2 C6 C7 -0.4(7)
B1 N2 C6 C7 -177.3(6)
C9 N2 C6 C5 -178.8(5)
B1 N2 C6 C5 4.3(9)
C4 C5 C6 C7 177.7(6)
C4 C5 C6 N2 -4.3(9)
N2 C6 C7 C8 0.6(7)
C5 C6 C7 C8 178.6(6)
N2 C6 C7 C11 -178.8(5)
C5 C6 C7 C11 -0.7(11)
C6 C7 C8 C9 -0.5(7)
C11 C7 C8 C9 178.8(6)
C6 C7 C8 C12 178.3(6)
C11 C7 C8 C12 -2.4(11)
C6 N2 C9 C8 0.1(6)
B1 N2 C9 C8 177.1(6)
C6 N2 C9 C10 -178.5(5)
B1 N2 C9 C10 -1.6(9)
C7 C8 C9 N2 0.2(7)
C12 C8 C9 N2 -178.7(5)
C7 C8 C9 C10 178.7(6)
C12 C8 C9 C10 -0.2(10)
C13 O3 C12 O2 1.0(9)
C13 O3 C12 C8 -178.6(5)
C7 C8 C12 O2 169.2(7)
C9 C8 C12 O2 -12.1(10)
C7 C8 C12 O3 -11.2(9)
C9 C8 C12 O3 167.5(6)
C12 O3 C13 C14 175.5(6)
C2 C3 C15 C16 2.1(9)
C4 C3 C15 C16 179.9(6)
C3 C15 C16 N3 -1.4(9)
C17 N3 C16 C15 0.1(10)
C18 N3 C16 C15 -177.2(6)
C16 N3 C17 O1 -176.4(6)
C18 N3 C17 O1 0.9(9)
C16 N3 C17 C2 0.5(9)
C18 N3 C17 C2 177.8(5)
C3 C2 C17 O1 176.7(7)
C1 C2 C17 O1 -5.7(12)
C3 C2 C17 N3 0.2(9)
C1 C2 C17 N3 177.8(6)
C16 N3 C18 C19 86.0(7)
C17 N3 C18 C19 -91.5(7)
N3 C18 C19 C20 179.8(5)
C18 C19 C20 C21 179.2(5)
N1 C1 C22 C23 -176.7(6)
C2 C1 C22 C23 3.0(11)
C25 N4 C23 C22 2.6(9)
C24 N4 C23 C22 178.0(6)
C1 C22 C23 N4 178.3(6)
C9 N2 B1 F2 -57.0(9)
C6 N2 B1 F2 119.3(7)
C9 N2 B1 F1 64.0(9)
C6 N2 B1 F1 -119.7(6)
C9 N2 B1 N1 -178.8(5)
C6 N2 B1 N1 -2.5(9)
C1 N1 B1 F2 54.7(9)
C4 N1 B1 F2 -122.3(6)
C1 N1 B1 F1 -63.9(8)
C4 N1 B1 F1 119.0(6)
C1 N1 B1 N2 177.9(6)
C4 N1 B1 N2 0.8(9)
C32 C27 C28 C29 0.4(10)
C26 C27 C28 C29 -179.7(6)
C27 C28 C29 C30 -0.7(11)
C28 C29 C30 C31 1.5(10)
C29 C30 C31 C32 -2.0(11)
C28 C27 C32 C31 -0.9(11)
C26 C27 C32 C31 179.2(6)
C30 C31 C32 C27 1.8(11)
